data_7233576
loop_
_publ_author_name
'Hwang, Kuo Chu'
'Sagadevan, Arunachalam'
'Kundu, Pradip'

_publ_section_title
;
 Sustainable Room Temperature Conversion of p-Xylene to Terephthalic Acid
 using Ozone and UV Irradiation
;
_journal_name_full 'Green Chemistry'
_journal_paper_doi 10.1039/C9GC02095K
_journal_year 2019
_chemical_formula_sum 'C8 H8 O2'
_chemical_formula_weight 136.14
_chemical_name_systematic '4-methylbenzoic acid'
_space_group_crystal_system triclinic
_space_group_IT_number 2
_space_group_name_Hall '-P 1'
_space_group_name_H-M_alt 'P -1'
_symmetry_space_group_name_Hall '-P 1'
_symmetry_space_group_name_H-M 'P -1'
_atom_sites_solution_hydrogens geom
_audit_creation_method SHELXL-2014/6
_audit_update_record
;
2014-11-16 deposited with the CCDC.    2019-08-29 downloaded from the CCDC.
;
_cell_angle_alpha 96.059(14)
_cell_angle_beta 108.374(13)
_cell_angle_gamma 117.853(14)
_cell_formula_units_Z 2
_cell_length_a 7.308(6)
_cell_length_b 7.452(6)
_cell_length_c 7.833(7)
_cell_measurement_reflns_used 909
_cell_measurement_temperature 100(2)
_cell_measurement_theta_max 26.1223
_cell_measurement_theta_min 2.8737
_cell_volume 341.3(5)
_computing_cell_refinement 'SAINT V8.34A (Bruker AXS Inc., 2013)'
_computing_data_collection 'APEX2 (Bruker AXS, 2010)'
_computing_data_reduction 'SAINT V8.34A (Bruker AXS Inc., 2013)'
_computing_molecular_graphics 'SHELXTL (Sheldrick, 2008)'
_computing_publication_material SHELXTL
_computing_structure_refinement 'SHELXL-2014/6 (Sheldrick, 2014)'
_diffrn_ambient_temperature 100(2)
_diffrn_detector_area_resol_mean 8.3333
_diffrn_measured_fraction_theta_full 0.983
_diffrn_measured_fraction_theta_max 0.976
_diffrn_measurement_device_type 'Bruker APEX-II CCD'
_diffrn_measurement_method '\f and \w scans'
_diffrn_radiation_type MoK\a
_diffrn_radiation_wavelength 0.71073
_diffrn_reflns_av_R_equivalents 0.0508
_diffrn_reflns_av_unetI/netI 0.0486
_diffrn_reflns_Laue_measured_fraction_full 0.983
_diffrn_reflns_Laue_measured_fraction_max 0.976
_diffrn_reflns_limit_h_max 8
_diffrn_reflns_limit_h_min -9
_diffrn_reflns_limit_k_max 9
_diffrn_reflns_limit_k_min -9
_diffrn_reflns_limit_l_max 9
_diffrn_reflns_limit_l_min 0
_diffrn_reflns_number 1358
_diffrn_reflns_point_group_measured_fraction_full 0.983
_diffrn_reflns_point_group_measured_fraction_max 0.976
_diffrn_reflns_theta_full 25.242
_diffrn_reflns_theta_max 26.592
_diffrn_reflns_theta_min 2.874
_exptl_absorpt_coefficient_mu 0.095
_exptl_absorpt_correction_T_max 0.9484
_exptl_absorpt_correction_T_min 0.7084
_exptl_absorpt_correction_type multi-scan
_exptl_absorpt_process_details 'SADABS V2014/4 (Bruker AXS Inc.)'
_exptl_crystal_colour Colorless
_exptl_crystal_density_diffrn 1.325
_exptl_crystal_density_meas ?
_exptl_crystal_density_method 'not measured'
_exptl_crystal_description Lump
_exptl_crystal_F_000 144
_exptl_crystal_recrystallization_method 'Re-crystallisation from solvent: Ethanol'
_exptl_crystal_size_max 0.15
_exptl_crystal_size_mid 0.12
_exptl_crystal_size_min 0.12
_refine_diff_density_max 0.337
_refine_diff_density_min -0.234
_refine_diff_density_rms 0.065
_refine_ls_extinction_method none
_refine_ls_goodness_of_fit_ref 1.038
_refine_ls_hydrogen_treatment constr
_refine_ls_matrix_type full
_refine_ls_number_parameters 94
_refine_ls_number_reflns 1358
_refine_ls_number_restraints 0
_refine_ls_restrained_S_all 1.038
_refine_ls_R_factor_all 0.0949
_refine_ls_R_factor_gt 0.0602
_refine_ls_shift/su_max 0.000
_refine_ls_shift/su_mean 0.000
_refine_ls_structure_factor_coef Fsqd
_refine_ls_weighting_details 'w=1/[\s^2^(Fo^2^)+(0.1069P)^2^+0.0098P] where P=(Fo^2^+2Fc^2^)/3'
_refine_ls_weighting_scheme calc
_refine_ls_wR_factor_gt 0.1514
_refine_ls_wR_factor_ref 0.1717
_reflns_Friedel_coverage 0.000
_reflns_number_gt 919
_reflns_number_total 1358
_reflns_threshold_expression 'I > 2\s(I)'
_cod_data_source_file c9gc02095k2.cif
_cod_data_source_block twin5
_cod_depositor_comments
;
The following automatic conversions were performed:

'_exptl_crystal_density_meas' value 'not measured' was changed to '?'
- the value is perceived as not measured.

Automatic conversion script
Id: cif_fix_values 4973 2017-02-22 13:04:09Z antanas 
;
_cod_database_code 7233576
_shelx_space_group_comment
;
The symmetry employed for this shelxl refinement is uniquely defined
by the following loop, which should always be used as a source of
symmetry information in preference to the above space-group names.
They are only intended as comments.
;
_shelxl_version_number 2014/6

loop_
_space_group_symop_operation_xyz
'x, y, z'
'-x, -y, -z'

loop_
_atom_site_label
_atom_site_type_symbol
_atom_site_fract_x
_atom_site_fract_y
_atom_site_fract_z
_atom_site_U_iso_or_equiv
_atom_site_adp_type
_atom_site_occupancy
_atom_site_site_symmetry_order
_atom_site_calc_flag
_atom_site_refinement_flags_posn
_atom_site_refinement_flags_adp
C1 C 0.6855(4) 0.3236(4) 0.3635(3) 0.0184(6) Uani 1 1 d . .
C2 C 0.7054(4) 0.1469(4) 0.3300(3) 0.0221(6) Uani 1 1 d . .
H2 H 0.6695 0.0753 0.2055 0.026 Uiso 1 1 calc R U
C3 C 0.7781(4) 0.0765(4) 0.4804(3) 0.0245(6) Uani 1 1 d . .
H3 H 0.7904 -0.0443 0.4573 0.029 Uiso 1 1 calc R U
C4 C 0.8331(4) 0.1806(4) 0.6642(3) 0.0227(6) Uani 1 1 d . .
C5 C 0.8118(4) 0.3561(4) 0.6954(3) 0.0240(6) Uani 1 1 d . .
H5 H 0.8477 0.4275 0.8199 0.029 Uiso 1 1 calc R U
C6 C 0.7387(4) 0.4287(4) 0.5467(3) 0.0204(6) Uani 1 1 d . .
H6 H 0.7253 0.5488 0.5699 0.025 Uiso 1 1 calc R U
C7 C 0.6080(4) 0.4021(4) 0.2061(3) 0.0188(6) Uani 1 1 d . .
C8 C 0.9136(4) 0.1040(5) 0.8279(4) 0.0301(7) Uani 1 1 d . .
H8A H 1.0772 0.2030 0.9030 0.045 Uiso 1 1 calc R U
H8B H 0.8838 -0.0380 0.7790 0.045 Uiso 1 1 calc R U
H8C H 0.8317 0.0976 0.9072 0.045 Uiso 1 1 calc R U
O1 O 0.5724(3) 0.3044(3) 0.0392(2) 0.0277(5) Uani 1 1 d . .
H1 H 0.5292 0.3595 -0.0402 0.042 Uiso 1 1 calc R U
O2 O 0.5775(3) 0.5525(3) 0.2334(2) 0.0262(5) Uani 1 1 d . .

loop_
_atom_site_aniso_label
_atom_site_aniso_U_11
_atom_site_aniso_U_22
_atom_site_aniso_U_33
_atom_site_aniso_U_23
_atom_site_aniso_U_13
_atom_site_aniso_U_12
C1 0.0169(12) 0.0242(16) 0.0147(12) 0.0082(9) 0.0052(9) 0.0116(12)
C2 0.0232(13) 0.0250(16) 0.0186(12) 0.0062(10) 0.0068(10) 0.0146(12)
C3 0.0234(13) 0.0247(16) 0.0263(13) 0.0097(11) 0.0071(11) 0.0150(13)
C4 0.0183(13) 0.0279(17) 0.0213(13) 0.0133(11) 0.0070(10) 0.0112(13)
C5 0.0247(13) 0.0351(17) 0.0138(11) 0.0088(10) 0.0069(10) 0.0174(13)
C6 0.0219(12) 0.0241(15) 0.0175(12) 0.0071(10) 0.0072(10) 0.0142(12)
C7 0.0185(12) 0.0243(16) 0.0131(11) 0.0059(9) 0.0047(9) 0.0121(12)
C8 0.0285(15) 0.038(2) 0.0220(13) 0.0143(12) 0.0055(11) 0.0181(15)
O1 0.0401(11) 0.0341(12) 0.0120(9) 0.0086(7) 0.0069(8) 0.0240(10)
O2 0.0360(11) 0.0333(12) 0.0192(9) 0.0110(7) 0.0106(8) 0.0256(10)

loop_
_atom_type_symbol
_atom_type_description
_atom_type_scat_dispersion_real
_atom_type_scat_dispersion_imag
_atom_type_scat_source
C C 0.0033 0.0016 'International Tables Vol C Tables 4.2.6.8 and 6.1.1.4'
H H 0.0000 0.0000 'International Tables Vol C Tables 4.2.6.8 and 6.1.1.4'
O O 0.0106 0.0060 'International Tables Vol C Tables 4.2.6.8 and 6.1.1.4'

loop_
_geom_angle_atom_site_label_1
_geom_angle_atom_site_label_2
_geom_angle_atom_site_label_3
_geom_angle
C6 C1 C2 120.1(2)
C6 C1 C7 119.2(2)
C2 C1 C7 120.8(2)
C3 C2 C1 119.6(2)
C3 C2 H2 120.2
C1 C2 H2 120.2
C2 C3 C4 121.0(2)
C2 C3 H3 119.5
C4 C3 H3 119.5
C5 C4 C3 118.8(2)
C5 C4 C8 120.4(2)
C3 C4 C8 120.9(2)
C4 C5 C6 121.1(2)
C4 C5 H5 119.5
C6 C5 H5 119.5
C5 C6 C1 119.5(2)
C5 C6 H6 120.2
C1 C6 H6 120.2
O2 C7 O1 122.53(19)
O2 C7 C1 121.1(2)
O1 C7 C1 116.4(2)
C4 C8 H8A 109.5
C4 C8 H8B 109.5
H8A C8 H8B 109.5
C4 C8 H8C 109.5
H8A C8 H8C 109.5
H8B C8 H8C 109.5
C7 O1 H1 109.5

loop_
_geom_bond_atom_site_label_1
_geom_bond_atom_site_label_2
_geom_bond_distance
C1 C6 1.396(3)
C1 C2 1.398(4)
C1 C7 1.485(3)
C2 C3 1.393(3)
C2 H2 0.9500
C3 C4 1.394(4)
C3 H3 0.9500
C4 C5 1.393(4)
C4 C8 1.519(3)
C5 C6 1.395(3)
C5 H5 0.9500
C6 H6 0.9500
C7 O2 1.251(3)
C7 O1 1.309(3)
C8 H8A 0.9800
C8 H8B 0.9800
C8 H8C 0.9800
O1 H1 0.8400
